data_2230310
loop_
_publ_author_name
'H\"ubscher, J\"org'
'Izotova, Lidiya'
'Talipov, Samat'
'Katzsch, Felix'
'Weber, Edwin'

_publ_section_title
;
 <i>S</i>,<i>S</i>'-(Pyridazine-3,6-diyl)dithiouronium dichloride
 methanol monosolvate
;
_journal_coeditor_code FJ2416
_journal_issue 6
_journal_name_full 'Acta Crystallographica Section E'
_journal_page_first o1477
_journal_paper_doi 10.1107/S1600536811018514
_journal_volume 67
_journal_year 2011
_chemical_formula_iupac 'C6 H10 N6 S2 2+, 2Cl -, C H4 O'
_chemical_formula_moiety 'C6 H10 N6 S2 2+, 2(Cl -), C H4 O'
_chemical_formula_sum 'C7 H14 Cl2 N6 O S2'
_chemical_formula_weight 333.26
_chemical_name_common
;
<i>S</i>,<i>S</i>'-(Pyridazine-3,6-diyl)dithiouronium dichloride methanol
monosolvate
;
_chemical_name_systematic
;
{Amino[(6-{[amino(iminiumyl)methyl]sulfanyl}pyridazin-3-
yl)sulfanyl]methylidene}azanium dichloride methanol monosolvate
;
_space_group_IT_number 2
_symmetry_cell_setting triclinic
_symmetry_space_group_name_Hall '-P 1'
_symmetry_space_group_name_H-M 'P -1'
_atom_sites_solution_hydrogens geom
_atom_sites_solution_primary direct
_atom_sites_solution_secondary difmap
_audit_creation_method SHELXL-97
_cell_angle_alpha 104.148(2)
_cell_angle_beta 98.066(2)
_cell_angle_gamma 108.695(2)
_cell_formula_units_Z 2
_cell_length_a 6.7457(2)
_cell_length_b 9.0234(3)
_cell_length_c 13.0165(4)
_cell_measurement_reflns_used 32534
_cell_measurement_temperature 293(2)
_cell_measurement_theta_max 29.58
_cell_measurement_theta_min 1.66
_cell_volume 706.81(4)
_computing_cell_refinement 'X-AREA (Stoe &Cie, 2002)'
_computing_data_collection 'X-AREA (Stoe &Cie, 2002)'
_computing_data_reduction 'X-RED32 (Stoe & Cie, 2002)'
_computing_molecular_graphics 'XP (Siemens, 1994)'
_computing_publication_material 'SHELXTL (Sheldrick, 2008)'
_computing_structure_refinement 'SHELXL97 (Sheldrick, 2008)'
_computing_structure_solution 'SHELXS97 (Sheldrick, 2008)'
_diffrn_ambient_temperature 293(2)
_diffrn_detector_area_resol_mean 6.67
_diffrn_measured_fraction_theta_full 0.998
_diffrn_measured_fraction_theta_max 0.998
_diffrn_measurement_device '2-circle goniometer'
_diffrn_measurement_device_type 'Stoe IPDS 2'
_diffrn_measurement_method 'rotation method'
_diffrn_radiation_monochromator 'plane graphite'
_diffrn_radiation_source 'sealed X-ray tube, long-fine focus'
_diffrn_radiation_type MoK\a
_diffrn_radiation_wavelength 0.71073
_diffrn_reflns_av_R_equivalents 0.0712
_diffrn_reflns_av_sigmaI/netI 0.0158
_diffrn_reflns_limit_h_max 8
_diffrn_reflns_limit_h_min -8
_diffrn_reflns_limit_k_max 11
_diffrn_reflns_limit_k_min -11
_diffrn_reflns_limit_l_max 16
_diffrn_reflns_limit_l_min 0
_diffrn_reflns_number 3234
_diffrn_reflns_theta_full 27.50
_diffrn_reflns_theta_max 27.50
_diffrn_reflns_theta_min 2.51
_exptl_absorpt_coefficient_mu 0.752
_exptl_absorpt_correction_T_max 0.9586
_exptl_absorpt_correction_T_min 0.7386
_exptl_absorpt_correction_type integration
_exptl_absorpt_process_details '(X-RED; Stoe & Cie, 2002)'
_exptl_crystal_colour colourless
_exptl_crystal_density_diffrn 1.566
_exptl_crystal_density_method 'not measured'
_exptl_crystal_description plate
_exptl_crystal_F_000 344
_exptl_crystal_size_max 0.45
_exptl_crystal_size_mid 0.10
_exptl_crystal_size_min 0.05
_refine_diff_density_max 0.265
_refine_diff_density_min -0.331
_refine_ls_extinction_coef 0.055(4)
_refine_ls_extinction_expression Fc^*^=kFc[1+0.001xFc^2^\l^3^/sin(2\q)]^-1/4^
_refine_ls_extinction_method 'SHELXL97 (Sheldrick, 2008)'
_refine_ls_goodness_of_fit_ref 1.029
_refine_ls_hydrogen_treatment mixed
_refine_ls_matrix_type full
_refine_ls_number_parameters 201
_refine_ls_number_reflns 3234
_refine_ls_number_restraints 0
_refine_ls_restrained_S_all 1.029
_refine_ls_R_factor_all 0.0379
_refine_ls_R_factor_gt 0.0299
_refine_ls_shift/su_max 0.001
_refine_ls_shift/su_mean 0.000
_refine_ls_structure_factor_coef Fsqd
_refine_ls_weighting_details 'calc w=1/[\s^2^(Fo^2^)+(0.0481P)^2^+0.1092P] where P=(Fo^2^+2Fc^2^)/3'
_refine_ls_weighting_scheme calc
_refine_ls_wR_factor_gt 0.0723
_refine_ls_wR_factor_ref 0.0745
_reflns_number_gt 2765
_reflns_number_total 3234
_reflns_threshold_expression I>2\s(I)
_cod_data_source_file fj2416.cif
_cod_data_source_block I
_cod_database_code 2230310
_cod_database_fobs_code 2230310

loop_
_symmetry_equiv_pos_as_xyz
'x, y, z'
'-x, -y, -z'

loop_
_atom_site_type_symbol
_atom_site_label
_atom_site_fract_x
_atom_site_fract_y
_atom_site_fract_z
_atom_site_U_iso_or_equiv
_atom_site_adp_type
_atom_site_calc_flag
_atom_site_refinement_flags
_atom_site_occupancy
_atom_site_symmetry_multiplicity
_atom_site_disorder_assembly
_atom_site_disorder_group
Cl Cl1 0.46287(7) 0.17255(5) 0.64021(3) 0.03256(12) Uani d . 1 1 . .
Cl Cl2 0.10144(7) 0.26455(6) 0.02016(4) 0.03622(12) Uani d . 1 1 . .
O O1G 0.5002(2) -0.10500(17) 0.13659(11) 0.0364(3) Uani d . 1 1 . .
C C1G 0.7040(4) 0.0147(3) 0.1460(2) 0.0570(6) Uani d . 1 1 . .
H H1G1 0.7251 0.1146 0.2013 0.085 Uiso calc R 1 1 . .
H H1G2 0.7098 0.0358 0.0775 0.085 Uiso calc R 1 1 . .
H H1G3 0.8152 -0.0251 0.1658 0.085 Uiso calc R 1 1 . .
H H1G 0.518(5) -0.132(4) 0.197(2) 0.059(8) Uiso d . 1 1 . .
H H4B 0.434(4) 0.053(3) 0.357(2) 0.048(7) Uiso d . 1 1 . .
H H5A 0.436(4) 0.388(3) 0.780(2) 0.037(6) Uiso d . 1 1 . .
H H6B 0.410(4) 0.684(3) 0.992(2) 0.040(6) Uiso d . 1 1 . .
H H3A 0.201(4) 0.137(3) 0.138(2) 0.046(6) Uiso d . 1 1 . .
H H4A 0.441(5) 0.205(4) 0.439(2) 0.059(8) Uiso d . 1 1 . .
H H5B 0.581(4) 0.541(3) 0.880(2) 0.047(7) Uiso d . 1 1 . .
H H3B 0.330(4) 0.032(3) 0.169(2) 0.056(8) Uiso d . 1 1 . .
H H6A 0.183(5) 0.646(3) 0.947(2) 0.049(7) Uiso d . 1 1 . .
S S1 0.22215(7) 0.35351(5) 0.32279(3) 0.02800(11) Uani d . 1 1 . .
S S2 0.02098(7) 0.37603(6) 0.77378(3) 0.03286(12) Uani d . 1 1 . .
C C4 0.0693(2) 0.36263(19) 0.64195(12) 0.0231(3) Uani d . 1 1 . .
N N1 0.2518(2) 0.48701(16) 0.53011(11) 0.0265(3) Uani d . 1 1 . .
N N2 0.2047(2) 0.49603(17) 0.62795(11) 0.0284(3) Uani d . 1 1 . .
C C3 -0.0424(3) 0.2143(2) 0.55821(13) 0.0277(3) Uani d . 1 1 . .
H H3 -0.1409 0.1249 0.5703 0.033 Uiso calc R 1 1 . .
C C1 0.1553(2) 0.34686(18) 0.44932(12) 0.0220(3) Uani d . 1 1 . .
N N6 0.2904(3) 0.6233(2) 0.93770(13) 0.0357(3) Uani d . 1 1 . .
C C6 0.2824(3) 0.50356(19) 0.85521(13) 0.0261(3) Uani d . 1 1 . .
C C2 -0.0002(3) 0.2071(2) 0.45784(13) 0.0271(3) Uani d . 1 1 . .
H H2 -0.0716 0.1135 0.3979 0.033 Uiso calc R 1 1 . .
N N3 0.2723(3) 0.1075(2) 0.18987(12) 0.0352(3) Uani d . 1 1 . .
N N5 0.4521(3) 0.4721(2) 0.83639(13) 0.0335(3) Uani d . 1 1 . .
N N4 0.3980(3) 0.1435(2) 0.37169(13) 0.0308(3) Uani d . 1 1 . .
C C5 0.3058(2) 0.18519(19) 0.29330(13) 0.0232(3) Uani d . 1 1 . .

loop_
_atom_site_aniso_label
_atom_site_aniso_U_11
_atom_site_aniso_U_22
_atom_site_aniso_U_33
_atom_site_aniso_U_12
_atom_site_aniso_U_13
_atom_site_aniso_U_23
Cl1 0.0377(2) 0.0308(2) 0.0310(2) 0.01700(17) 0.00766(16) 0.00711(15)
Cl2 0.0359(2) 0.0417(2) 0.0307(2) 0.01407(18) 0.00600(16) 0.01193(17)
O1G 0.0373(7) 0.0351(7) 0.0328(7) 0.0125(5) 0.0048(5) 0.0066(5)
C1G 0.0417(12) 0.0504(13) 0.0699(16) 0.0099(10) 0.0192(11) 0.0091(11)
S1 0.0392(2) 0.0296(2) 0.0249(2) 0.02017(17) 0.01270(15) 0.01233(15)
S2 0.0286(2) 0.0409(2) 0.02151(19) 0.00569(17) 0.00775(15) 0.00506(16)
C4 0.0239(7) 0.0251(7) 0.0206(7) 0.0111(6) 0.0049(5) 0.0048(6)
N1 0.0314(7) 0.0223(6) 0.0244(6) 0.0086(5) 0.0073(5) 0.0064(5)
N2 0.0342(7) 0.0230(6) 0.0238(6) 0.0080(5) 0.0072(5) 0.0031(5)
C3 0.0261(7) 0.0244(7) 0.0266(8) 0.0038(6) 0.0067(6) 0.0050(6)
C1 0.0227(7) 0.0237(7) 0.0213(7) 0.0114(6) 0.0048(5) 0.0066(5)
N6 0.0434(9) 0.0308(7) 0.0275(7) 0.0142(7) 0.0051(7) 0.0009(6)
C6 0.0317(8) 0.0237(7) 0.0216(7) 0.0090(6) 0.0048(6) 0.0075(6)
C2 0.0259(7) 0.0240(7) 0.0228(7) 0.0042(6) 0.0030(6) 0.0003(6)
N3 0.0454(9) 0.0423(8) 0.0237(7) 0.0263(7) 0.0087(6) 0.0063(6)
N5 0.0305(8) 0.0345(8) 0.0320(7) 0.0130(6) 0.0045(6) 0.0044(6)
N4 0.0393(8) 0.0321(7) 0.0255(7) 0.0203(6) 0.0062(6) 0.0077(6)
C5 0.0230(7) 0.0230(7) 0.0243(7) 0.0081(5) 0.0085(5) 0.0074(6)

loop_
_atom_type_symbol
_atom_type_description
_atom_type_scat_dispersion_real
_atom_type_scat_dispersion_imag
_atom_type_scat_source
C C 0.0033 0.0016 'International Tables Vol C Tables 4.2.6.8 and 6.1.1.4'
H H 0.0000 0.0000 'International Tables Vol C Tables 4.2.6.8 and 6.1.1.4'
Cl Cl 0.1484 0.1585 'International Tables Vol C Tables 4.2.6.8 and 6.1.1.4'
N N 0.0061 0.0033 'International Tables Vol C Tables 4.2.6.8 and 6.1.1.4'
S S 0.1246 0.1234 'International Tables Vol C Tables 4.2.6.8 and 6.1.1.4'
O O 0.0106 0.0060 'International Tables Vol C Tables 4.2.6.8 and 6.1.1.4'

loop_
_geom_angle_atom_site_label_1
_geom_angle_atom_site_label_2
_geom_angle_atom_site_label_3
_geom_angle_site_symmetry_1
_geom_angle_site_symmetry_3
_geom_angle
_geom_angle_publ_flag
C1G O1G H1G . . 103.6(19) ?
O1G C1G H1G1 . . 109.5 ?
O1G C1G H1G2 . . 109.5 ?
H1G1 C1G H1G2 . . 109.5 ?
O1G C1G H1G3 . . 109.5 ?
H1G1 C1G H1G3 . . 109.5 ?
H1G2 C1G H1G3 . . 109.5 ?
C5 S1 C1 . . 100.19(7) ?
C6 S2 C4 . . 99.98(8) ?
N2 C4 C3 . . 123.90(14) ?
N2 C4 S2 . . 117.88(11) ?
C3 C4 S2 . . 118.18(12) ?
C1 N1 N2 . . 118.93(13) ?
C4 N2 N1 . . 119.05(13) ?
C2 C3 C4 . . 116.86(15) ?
C2 C3 H3 . . 121.6 ?
C4 C3 H3 . . 121.6 ?
N1 C1 C2 . . 124.05(14) ?
N1 C1 S1 . . 114.57(11) ?
C2 C1 S1 . . 121.20(12) ?
C6 N6 H6B . . 123.2(15) ?
C6 N6 H6A . . 122.6(19) ?
H6B N6 H6A . . 114(2) ?
N6 C6 N5 . . 123.12(17) ?
N6 C6 S2 . . 115.38(14) ?
N5 C6 S2 . . 121.38(13) ?
C3 C2 C1 . . 116.94(14) ?
C3 C2 H2 . . 121.5 ?
C1 C2 H2 . . 121.5 ?
C5 N3 H3A . . 120.2(16) ?
C5 N3 H3B . . 120.0(18) ?
H3A N3 H3B . . 120(2) ?
C6 N5 H5A . . 119.1(15) ?
C6 N5 H5B . . 117.8(16) ?
H5A N5 H5B . . 123(2) ?
C5 N4 H4B . . 121.2(17) ?
C5 N4 H4A . . 122(2) ?
H4B N4 H4A . . 116(3) ?
N3 C5 N4 . . 123.08(15) ?
N3 C5 S1 . . 115.75(13) ?
N4 C5 S1 . . 121.17(12) ?

loop_
_geom_bond_atom_site_label_1
_geom_bond_atom_site_label_2
_geom_bond_site_symmetry_2
_geom_bond_distance
_geom_bond_publ_flag
O1G C1G . 1.417(3) ?
O1G H1G . 0.89(3) ?
C1G H1G1 . 0.9600 ?
C1G H1G2 . 0.9600 ?
C1G H1G3 . 0.9600 ?
S1 C5 . 1.7603(16) ?
S1 C1 . 1.7775(15) ?
S2 C6 . 1.7709(17) ?
S2 C4 . 1.7738(15) ?
C4 N2 . 1.329(2) ?
C4 C3 . 1.399(2) ?
N1 C1 . 1.326(2) ?
N1 N2 . 1.3450(19) ?
C3 C2 . 1.366(2) ?
C3 H3 . 0.9300 ?
C1 C2 . 1.398(2) ?
N6 C6 . 1.305(2) ?
N6 H6B . 0.90(3) ?
N6 H6A . 0.83(3) ?
C6 N5 . 1.305(2) ?
C2 H2 . 0.9300 ?
N3 C5 . 1.306(2) ?
N3 H3A . 0.92(3) ?
N3 H3B . 0.89(3) ?
N5 H5A . 0.89(2) ?
N5 H5B . 0.90(3) ?
N4 C5 . 1.315(2) ?
N4 H4B . 0.91(3) ?
N4 H4A . 0.86(3) ?

loop_
_geom_hbond_atom_site_label_D
_geom_hbond_atom_site_label_H
_geom_hbond_atom_site_label_A
_geom_hbond_site_symmetry_A
_geom_hbond_distance_DH
_geom_hbond_distance_HA
_geom_hbond_distance_DA
_geom_hbond_angle_DHA
O1G H1G Cl1 2_656 0.89(3) 2.22(3) 3.1038(15) 171(3)
N3 H3A Cl2 . 0.92(3) 2.28(3) 3.1746(17) 166(2)
N3 H3B O1G . 0.89(3) 1.95(3) 2.839(2) 171(3)
N4 H4A Cl1 . 0.86(3) 2.70(3) 3.3950(16) 139(2)
N4 H4B Cl1 2_656 0.91(3) 2.36(3) 3.2522(15) 167(2)
N5 H5A Cl1 . 0.89(2) 2.39(2) 3.2614(16) 170(2)
N5 H5B Cl2 2_666 0.90(3) 2.25(3) 3.1413(17) 173(2)
N6 H6A Cl2 2_566 0.83(3) 2.36(3) 3.1878(19) 175(3)
N6 H6B O1G 1_566 0.90(3) 2.17(2) 2.891(2) 136(2)

loop_
_geom_torsion_atom_site_label_1
_geom_torsion_atom_site_label_2
_geom_torsion_atom_site_label_3
_geom_torsion_atom_site_label_4
_geom_torsion_site_symmetry_1
_geom_torsion_site_symmetry_2
_geom_torsion_site_symmetry_3
_geom_torsion_site_symmetry_4
_geom_torsion
_geom_torsion_publ_flag
C6 S2 C4 N2 . . . . -37.51(14) ?
C6 S2 C4 C3 . . . . 144.58(13) ?
C3 C4 N2 N1 . . . . -5.3(2) ?
S2 C4 N2 N1 . . . . 176.96(11) ?
C1 N1 N2 C4 . . . . 2.6(2) ?
N2 C4 C3 C2 . . . . 2.9(2) ?
S2 C4 C3 C2 . . . . -179.32(13) ?
N2 N1 C1 C2 . . . . 2.3(2) ?
N2 N1 C1 S1 . . . . 177.35(11) ?
C5 S1 C1 N1 . . . . 126.26(12) ?
C5 S1 C1 C2 . . . . -58.54(14) ?
C4 S2 C6 N6 . . . . 134.58(13) ?
C4 S2 C6 N5 . . . . -49.21(15) ?
C4 C3 C2 C1 . . . . 1.9(2) ?
N1 C1 C2 C3 . . . . -4.5(2) ?
S1 C1 C2 C3 . . . . -179.24(12) ?
C1 S1 C5 N3 . . . . 149.37(13) ?
C1 S1 C5 N4 . . . . -31.32(15) ?

loop_
_cod_related_entry_id
_cod_related_entry_database
_cod_related_entry_code
1 ChemSpider 30656698
